data_4081589
loop_
_publ_author_name
'Jourdain, Isabelle'
'Knorr, Michael'
'Strohmann, Carsten'
'Unkelbach, Christian'
'Rojo, Sa\'ul'
'G\'omez-Iglesias, Patricia'
'Villafa\~ne, Fernando'

_publ_section_title
;
 Reactivity of Silyl-Substituted Iron--Platinum Hydride Complexes toward
 Unsaturated Molecules: 4. Insertion of Fluorinated Aromatic Alkynes into
 the Platinum--Hydride Bond. Synthesis and Reactivity of Heterobimetallic
 Dimetallacylopentenone, Dimetallacyclobutene, \m-Vinylidene, and
 \m2-\s-Alkenyl Complexes
;
_journal_issue 19
_journal_name_full Organometallics
_journal_page_first 5343
_journal_paper_doi 10.1021/om4006438
_journal_volume 32
_journal_year 2013
_chemical_formula_sum 'C61 H49 F2 Fe O3 P3 Pt'
_chemical_formula_weight 1211.85
_chemical_name_systematic
; 
 ? 
;
_space_group_IT_number 2
_symmetry_cell_setting triclinic
_symmetry_space_group_name_Hall '-P 1'
_symmetry_space_group_name_H-M 'P -1'
_atom_sites_solution_hydrogens geom
_atom_sites_solution_primary direct
_atom_sites_solution_secondary difmap
_audit_creation_method SHELXL-97
_cell_angle_alpha 74.7363(13)
_cell_angle_beta 76.9679(13)
_cell_angle_gamma 77.3952(12)
_cell_formula_units_Z 2
_cell_length_a 11.74473(16)
_cell_length_b 13.5156(2)
_cell_length_c 18.1043(3)
_cell_measurement_temperature 173(2)
_cell_volume 2662.18(7)
_computing_structure_refinement 'SHELXL-97 (Sheldrick, 1997)'
_computing_structure_solution 'SHELXS-97 (Sheldrick, 1990)'
_diffrn_ambient_temperature 173(2)
_diffrn_measured_fraction_theta_full 0.999
_diffrn_measured_fraction_theta_max 0.999
_diffrn_radiation_monochromator graphite
_diffrn_radiation_source 'fine-focus sealed tube'
_diffrn_radiation_type MoK\a
_diffrn_radiation_wavelength 0.71073
_diffrn_reflns_av_R_equivalents 0.0415
_diffrn_reflns_av_sigmaI/netI 0.0310
_diffrn_reflns_limit_h_max 15
_diffrn_reflns_limit_h_min -15
_diffrn_reflns_limit_k_max 17
_diffrn_reflns_limit_k_min -17
_diffrn_reflns_limit_l_max 23
_diffrn_reflns_limit_l_min -23
_diffrn_reflns_number 93568
_diffrn_reflns_theta_full 27.00
_diffrn_reflns_theta_max 27.00
_diffrn_reflns_theta_min 2.14
_exptl_absorpt_coefficient_mu 3.039
_exptl_absorpt_correction_T_max 0.7509
_exptl_absorpt_correction_T_min 0.4625
_exptl_absorpt_correction_type multi-scan
_exptl_absorpt_process_details 'CrysAlis RED; Oxford Diffraction, 2009'
_exptl_crystal_density_diffrn 1.512
_exptl_crystal_density_method 'not measured'
_exptl_crystal_F_000 1212
_exptl_crystal_size_max 0.30
_exptl_crystal_size_mid 0.20
_exptl_crystal_size_min 0.10
_refine_diff_density_max 4.481
_refine_diff_density_min -1.451
_refine_diff_density_rms 0.103
_refine_ls_extinction_method none
_refine_ls_goodness_of_fit_ref 1.008
_refine_ls_hydrogen_treatment mixed
_refine_ls_matrix_type full
_refine_ls_number_parameters 645
_refine_ls_number_reflns 11615
_refine_ls_number_restraints 0
_refine_ls_restrained_S_all 1.008
_refine_ls_R_factor_all 0.0360
_refine_ls_R_factor_gt 0.0296
_refine_ls_shift/su_max 0.005
_refine_ls_shift/su_mean 0.000
_refine_ls_structure_factor_coef Fsqd
_refine_ls_weighting_details 'calc w=1/[\s^2^(Fo^2^)+(0.0505P)^2^+2.0787P] where P=(Fo^2^+2Fc^2^)/3'
_refine_ls_weighting_scheme calc
_refine_ls_wR_factor_gt 0.0766
_refine_ls_wR_factor_ref 0.0781
_reflns_number_gt 10158
_reflns_number_total 11615
_reflns_threshold_expression >2sigma(I)
_cod_data_source_file om4006438_si_002.cif
_cod_data_source_block 4c
_cod_original_cell_volume 2662.17(7)
_cod_database_code 4081589

loop_
_symmetry_equiv_pos_as_xyz
'x, y, z'
'-x, -y, -z'

loop_
_atom_site_label
_atom_site_type_symbol
_atom_site_fract_x
_atom_site_fract_y
_atom_site_fract_z
_atom_site_U_iso_or_equiv
_atom_site_adp_type
_atom_site_occupancy
_atom_site_symmetry_multiplicity
_atom_site_calc_flag
_atom_site_refinement_flags
C1 C 0.6989(3) 0.6283(3) 0.6640(2) 0.0216(7) Uani 1 1 d .
C2 C 0.6894(3) 0.6573(3) 0.5854(2) 0.0296(8) Uani 1 1 d .
H2 H 0.6194 0.6514 0.5702 0.035 Uiso 1 1 calc R
C3 C 0.7809(4) 0.6946(3) 0.5297(2) 0.0369(10) Uani 1 1 d .
H3 H 0.7728 0.7159 0.4765 0.044 Uiso 1 1 calc R
C4 C 0.8842(4) 0.7009(3) 0.5513(3) 0.0369(10) Uani 1 1 d .
H4 H 0.9471 0.7266 0.5129 0.044 Uiso 1 1 calc R
C5 C 0.8963(3) 0.6705(3) 0.6278(3) 0.0347(10) Uani 1 1 d .
H5 H 0.9681 0.6739 0.6421 0.042 Uiso 1 1 calc R
C6 C 0.8040(3) 0.6344(3) 0.6848(2) 0.0280(8) Uani 1 1 d .
H6 H 0.8126 0.6139 0.7379 0.034 Uiso 1 1 calc R
C7 C 0.6127(3) 0.5587(3) 0.8296(2) 0.0222(7) Uani 1 1 d .
C8 C 0.6189(3) 0.4599(3) 0.8785(2) 0.0275(8) Uani 1 1 d .
H8 H 0.6042 0.4038 0.8616 0.033 Uiso 1 1 calc R
C9 C 0.6467(4) 0.4433(4) 0.9520(3) 0.0379(10) Uani 1 1 d .
H9 H 0.6508 0.3758 0.9854 0.045 Uiso 1 1 calc R
C10 C 0.6682(4) 0.5241(4) 0.9764(3) 0.0428(11) Uani 1 1 d .
H10 H 0.6876 0.5124 1.0265 0.051 Uiso 1 1 calc R
C11 C 0.6618(4) 0.6221(4) 0.9286(3) 0.0397(10) Uani 1 1 d .
H11 H 0.6767 0.6779 0.9458 0.048 Uiso 1 1 calc R
C12 C 0.6341(3) 0.6395(3) 0.8560(2) 0.0312(9) Uani 1 1 d .
H12 H 0.6294 0.7075 0.8235 0.037 Uiso 1 1 calc R
C13 C 0.4592(3) 0.6957(3) 0.7341(2) 0.0209(7) Uani 1 1 d .
C14 C 0.3522(3) 0.6845(3) 0.7840(2) 0.0287(8) Uani 1 1 d .
H14 H 0.3410 0.6182 0.8162 0.034 Uiso 1 1 calc R
C15 C 0.2619(3) 0.7687(3) 0.7875(3) 0.0360(9) Uani 1 1 d .
H15 H 0.1893 0.7603 0.8226 0.043 Uiso 1 1 calc R
C16 C 0.2766(4) 0.8651(3) 0.7402(2) 0.0344(9) Uani 1 1 d .
H16 H 0.2144 0.9231 0.7422 0.041 Uiso 1 1 calc R
C17 C 0.3821(4) 0.8761(3) 0.6904(2) 0.0299(8) Uani 1 1 d .
H17 H 0.3925 0.9422 0.6575 0.036 Uiso 1 1 calc R
C18 C 0.4731(3) 0.7931(3) 0.6872(2) 0.0234(7) Uani 1 1 d .
H18 H 0.5459 0.8024 0.6526 0.028 Uiso 1 1 calc R
C19 C 0.8394(3) 0.3655(3) 0.6779(2) 0.0209(7) Uani 1 1 d .
C20 C 0.9188(3) 0.4043(3) 0.6137(2) 0.0267(8) Uani 1 1 d .
H20 H 0.9003 0.4182 0.5632 0.032 Uiso 1 1 calc R
C21 C 1.0262(3) 0.4232(3) 0.6228(3) 0.0346(9) Uani 1 1 d .
H21 H 1.0804 0.4503 0.5783 0.042 Uiso 1 1 calc R
C22 C 1.0543(3) 0.4032(3) 0.6949(3) 0.0376(10) Uani 1 1 d .
H22 H 1.1281 0.4156 0.7006 0.045 Uiso 1 1 calc R
C23 C 0.9756(4) 0.3650(3) 0.7595(3) 0.0365(10) Uani 1 1 d .
H23 H 0.9953 0.3509 0.8098 0.044 Uiso 1 1 calc R
C24 C 0.8679(3) 0.3470(3) 0.7515(2) 0.0289(8) Uani 1 1 d .
H24 H 0.8132 0.3219 0.7964 0.035 Uiso 1 1 calc R
C25 C 0.7154(3) 0.3253(3) 0.5727(2) 0.0196(7) Uani 1 1 d .
C26 C 0.6436(3) 0.3891(3) 0.5216(2) 0.0257(8) Uani 1 1 d .
H26 H 0.5868 0.4450 0.5372 0.031 Uiso 1 1 calc R
C27 C 0.6544(4) 0.3716(3) 0.4477(2) 0.0354(9) Uani 1 1 d .
H27 H 0.6054 0.4158 0.4128 0.042 Uiso 1 1 calc R
C28 C 0.7363(4) 0.2902(4) 0.4251(2) 0.0388(10) Uani 1 1 d .
H28 H 0.7430 0.2779 0.3749 0.047 Uiso 1 1 calc R
C29 C 0.8077(4) 0.2270(3) 0.4750(2) 0.0341(9) Uani 1 1 d .
H29 H 0.8643 0.1712 0.4590 0.041 Uiso 1 1 calc R
C30 C 0.7984(3) 0.2437(3) 0.5489(2) 0.0249(8) Uani 1 1 d .
H30 H 0.8485 0.1995 0.5831 0.030 Uiso 1 1 calc R
C31 C 0.6898(3) 0.2135(3) 0.7325(2) 0.0194(7) Uani 1 1 d .
H31A H 0.6958 0.2136 0.7862 0.023 Uiso 1 1 calc R
H31B H 0.7576 0.1638 0.7127 0.023 Uiso 1 1 calc R
C32 C 0.5894(3) 0.1071(3) 0.65212(19) 0.0194(7) Uani 1 1 d .
C33 C 0.6778(3) 0.0195(3) 0.6548(2) 0.0286(8) Uani 1 1 d .
H33 H 0.7161 -0.0056 0.6987 0.034 Uiso 1 1 calc R
C34 C 0.7106(4) -0.0317(3) 0.5941(2) 0.0346(9) Uani 1 1 d .
H34 H 0.7716 -0.0910 0.5962 0.041 Uiso 1 1 calc R
C35 C 0.6545(4) 0.0040(3) 0.5309(2) 0.0351(9) Uani 1 1 d .
H35 H 0.6766 -0.0307 0.4892 0.042 Uiso 1 1 calc R
C36 C 0.5666(4) 0.0897(3) 0.5279(2) 0.0334(9) Uani 1 1 d .
H36 H 0.5284 0.1142 0.4839 0.040 Uiso 1 1 calc R
C37 C 0.5330(3) 0.1408(3) 0.5885(2) 0.0256(8) Uani 1 1 d .
H37 H 0.4710 0.1993 0.5863 0.031 Uiso 1 1 calc R
C38 C 0.5458(3) 0.0580(3) 0.8146(2) 0.0263(8) Uani 1 1 d .
C39 C 0.4735(4) -0.0103(3) 0.8159(2) 0.0356(9) Uani 1 1 d .
H39 H 0.4294 0.0032 0.7752 0.043 Uiso 1 1 calc R
C40 C 0.4640(5) -0.0978(3) 0.8751(3) 0.0478(12) Uani 1 1 d .
H40 H 0.4139 -0.1442 0.8750 0.057 Uiso 1 1 calc R
C41 C 0.5265(5) -0.1176(3) 0.9338(3) 0.0519(14) Uani 1 1 d .
H41 H 0.5202 -0.1780 0.9746 0.062 Uiso 1 1 calc R
C42 C 0.5980(5) -0.0505(4) 0.9338(2) 0.0509(13) Uani 1 1 d .
H42 H 0.6408 -0.0644 0.9751 0.061 Uiso 1 1 calc R
C43 C 0.6096(4) 0.0381(3) 0.8741(2) 0.0363(10) Uani 1 1 d .
H43 H 0.6603 0.0839 0.8742 0.044 Uiso 1 1 calc R
C44 C 0.3697(3) 0.3500(3) 0.6431(2) 0.0247(8) Uani 1 1 d .
C45 C 0.2921(3) 0.2104(3) 0.7658(2) 0.0283(8) Uani 1 1 d .
C46 C 0.4201(3) 0.3011(3) 0.8411(2) 0.0234(7) Uani 1 1 d .
C47 C 0.3166(3) 0.3824(3) 0.8274(2) 0.0242(7) Uani 1 1 d .
C48 C 0.3463(3) 0.4520(3) 0.7580(2) 0.0208(7) Uani 1 1 d .
H48 H 0.279(4) 0.510(3) 0.739(3) 0.040(12) Uiso 1 1 d .
C49 C 0.1999(3) 0.3751(3) 0.8797(2) 0.0265(8) Uani 1 1 d .
C50 C 0.1820(4) 0.2845(4) 0.9364(2) 0.0380(10) Uani 1 1 d .
H50 H 0.2443 0.2262 0.9393 0.046 Uiso 1 1 calc R
C51 C 0.0767(4) 0.2769(4) 0.9883(3) 0.0463(12) Uani 1 1 d .
H51 H 0.0666 0.2147 1.0266 0.056 Uiso 1 1 calc R
C52 C -0.0117(4) 0.3600(4) 0.9834(3) 0.0434(11) Uani 1 1 d .
C53 C -0.0014(4) 0.4509(4) 0.9289(3) 0.0437(11) Uani 1 1 d .
H53 H -0.0652 0.5079 0.9261 0.052 Uiso 1 1 calc R
C54 C 0.1053(3) 0.4566(3) 0.8782(2) 0.0319(9) Uani 1 1 d .
C55 C 0.8877(5) 0.8203(5) 0.7914(3) 0.0641(15) Uani 1 1 d .
H55A H 0.8303 0.8102 0.7634 0.096 Uiso 1 1 calc R
H55B H 0.8471 0.8318 0.8428 0.096 Uiso 1 1 calc R
H55C H 0.9493 0.7582 0.7977 0.096 Uiso 1 1 calc R
C56 C 0.9436(4) 0.9128(4) 0.7461(3) 0.0460(11) Uani 1 1 d .
C57 C 0.9870(4) 0.9251(4) 0.6682(3) 0.0513(12) Uani 1 1 d .
H57 H 0.9820 0.8729 0.6433 0.062 Uiso 1 1 calc R
C58 C 1.0373(5) 1.0089(5) 0.6244(4) 0.0644(16) Uani 1 1 d .
H58 H 1.0655 1.0148 0.5702 0.077 Uiso 1 1 calc R
C59 C 1.0466(5) 1.0848(5) 0.6598(5) 0.0687(18) Uani 1 1 d .
H59 H 1.0820 1.1433 0.6306 0.082 Uiso 1 1 calc R
C60 C 1.0034(4) 1.0741(4) 0.7383(5) 0.0630(17) Uani 1 1 d .
H60 H 1.0093 1.1260 0.7633 0.076 Uiso 1 1 calc R
C61 C 0.9510(4) 0.9883(4) 0.7819(4) 0.0573(15) Uani 1 1 d .
H61 H 0.9208 0.9824 0.8359 0.069 Uiso 1 1 calc R
F1 F -0.1156(3) 0.3526(3) 1.03475(17) 0.0665(9) Uani 1 1 d .
F2 F 0.1120(3) 0.5454(2) 0.82612(19) 0.0646(9) Uani 1 1 d .
Fe Fe 0.39509(4) 0.29639(4) 0.74125(3) 0.01827(10) Uani 1 1 d .
O1 O 0.3503(3) 0.3844(2) 0.58157(16) 0.0350(6) Uani 1 1 d .
O2 O 0.2237(3) 0.1560(2) 0.78076(19) 0.0449(8) Uani 1 1 d .
O3 O 0.4733(3) 0.2615(2) 0.89413(16) 0.0328(6) Uani 1 1 d .
P3 P 0.57433(7) 0.57997(7) 0.73382(5) 0.01818(17) Uani 1 1 d .
P2 P 0.69499(7) 0.34422(7) 0.67045(5) 0.01652(17) Uani 1 1 d .
P1 P 0.55020(8) 0.17292(7) 0.73324(5) 0.01728(17) Uani 1 1 d .
Pt Pt 0.520912(11) 0.438923(10) 0.715560(8) 0.01725(5) Uani 1 1 d .

loop_
_atom_site_aniso_label
_atom_site_aniso_U_11
_atom_site_aniso_U_22
_atom_site_aniso_U_33
_atom_site_aniso_U_23
_atom_site_aniso_U_13
_atom_site_aniso_U_12
C1 0.0145(16) 0.0211(17) 0.032(2) -0.0148(15) 0.0014(14) -0.0035(13)
C2 0.0223(18) 0.038(2) 0.032(2) -0.0154(17) 0.0011(15) -0.0098(16)
C3 0.036(2) 0.047(3) 0.029(2) -0.0164(19) 0.0096(17) -0.0167(19)
C4 0.029(2) 0.036(2) 0.047(3) -0.020(2) 0.0144(18) -0.0155(17)
C5 0.0184(18) 0.035(2) 0.055(3) -0.021(2) 0.0012(18) -0.0093(16)
C6 0.0204(18) 0.0260(19) 0.041(2) -0.0151(17) -0.0021(16) -0.0058(15)
C7 0.0173(16) 0.0278(19) 0.0227(18) -0.0094(15) -0.0037(14) -0.0019(14)
C8 0.0265(19) 0.030(2) 0.028(2) -0.0094(16) -0.0045(15) -0.0070(15)
C9 0.037(2) 0.042(2) 0.033(2) -0.0039(19) -0.0098(18) -0.0038(19)
C10 0.036(2) 0.064(3) 0.034(2) -0.023(2) -0.0136(19) 0.002(2)
C11 0.037(2) 0.045(3) 0.047(3) -0.027(2) -0.015(2) 0.0000(19)
C12 0.031(2) 0.027(2) 0.038(2) -0.0130(17) -0.0089(17) -0.0023(16)
C13 0.0185(16) 0.0176(17) 0.0274(19) -0.0071(14) -0.0052(14) -0.0012(13)
C14 0.0271(19) 0.0216(18) 0.033(2) -0.0031(16) 0.0001(16) -0.0044(15)
C15 0.0219(19) 0.036(2) 0.045(3) -0.0101(19) 0.0030(17) -0.0013(16)
C16 0.031(2) 0.029(2) 0.041(2) -0.0111(18) -0.0090(18) 0.0074(16)
C17 0.040(2) 0.0217(19) 0.028(2) -0.0046(16) -0.0115(17) -0.0008(16)
C18 0.0242(18) 0.0264(19) 0.0213(18) -0.0089(15) -0.0010(14) -0.0066(14)
C19 0.0145(15) 0.0208(17) 0.0309(19) -0.0112(15) -0.0063(14) -0.0013(13)
C20 0.0220(18) 0.031(2) 0.029(2) -0.0108(16) -0.0025(15) -0.0049(15)
C21 0.0204(18) 0.039(2) 0.048(3) -0.021(2) 0.0045(17) -0.0096(16)
C22 0.0161(18) 0.043(2) 0.063(3) -0.027(2) -0.0112(18) -0.0033(17)
C23 0.031(2) 0.046(3) 0.041(2) -0.016(2) -0.0178(19) -0.0056(18)
C24 0.0255(19) 0.036(2) 0.030(2) -0.0105(17) -0.0087(16) -0.0075(16)
C25 0.0190(16) 0.0213(17) 0.0207(17) -0.0050(14) -0.0032(13) -0.0082(13)
C26 0.0270(19) 0.0247(19) 0.0265(19) -0.0046(15) -0.0064(15) -0.0061(15)
C27 0.044(2) 0.042(2) 0.025(2) -0.0022(18) -0.0119(18) -0.0161(19)
C28 0.049(3) 0.051(3) 0.023(2) -0.0124(19) -0.0011(18) -0.022(2)
C29 0.034(2) 0.040(2) 0.032(2) -0.0185(19) 0.0026(17) -0.0109(18)
C30 0.0208(17) 0.030(2) 0.0254(19) -0.0087(15) -0.0009(14) -0.0072(15)
C31 0.0187(16) 0.0200(17) 0.0205(17) -0.0037(13) -0.0083(13) -0.0010(13)
C32 0.0221(17) 0.0202(17) 0.0177(17) -0.0056(13) -0.0004(13) -0.0089(13)
C33 0.033(2) 0.027(2) 0.026(2) -0.0069(16) -0.0063(16) -0.0026(16)
C34 0.038(2) 0.027(2) 0.039(2) -0.0150(18) -0.0005(18) -0.0034(17)
C35 0.040(2) 0.040(2) 0.033(2) -0.0222(19) 0.0015(18) -0.0135(19)
C36 0.040(2) 0.044(2) 0.023(2) -0.0120(18) -0.0064(17) -0.0140(19)
C37 0.0278(19) 0.0243(19) 0.0269(19) -0.0052(15) -0.0062(15) -0.0082(15)
C38 0.038(2) 0.0183(17) 0.0188(18) -0.0012(14) -0.0049(15) -0.0008(15)
C39 0.051(3) 0.024(2) 0.030(2) 0.0008(16) -0.0036(19) -0.0153(18)
C40 0.073(3) 0.026(2) 0.035(3) -0.0021(19) 0.010(2) -0.015(2)
C41 0.094(4) 0.020(2) 0.023(2) 0.0022(17) 0.008(2) 0.003(2)
C42 0.084(4) 0.040(3) 0.020(2) 0.0003(19) -0.018(2) 0.009(3)
C43 0.052(3) 0.032(2) 0.022(2) -0.0024(17) -0.0125(18) -0.0004(19)
C44 0.0200(17) 0.0208(18) 0.034(2) -0.0072(16) -0.0023(15) -0.0072(14)
C45 0.0244(19) 0.030(2) 0.031(2) -0.0058(16) -0.0052(16) -0.0069(16)
C46 0.0304(19) 0.0251(19) 0.0158(17) -0.0016(14) -0.0037(14) -0.0111(15)
C47 0.0206(17) 0.0286(19) 0.0259(19) -0.0125(15) -0.0049(14) -0.0006(14)
C48 0.0174(16) 0.0176(17) 0.0294(19) -0.0085(14) -0.0057(14) -0.0019(13)
C49 0.0275(19) 0.034(2) 0.0219(19) -0.0080(16) -0.0051(15) -0.0102(16)
C50 0.039(2) 0.045(3) 0.028(2) -0.0047(19) -0.0026(18) -0.012(2)
C51 0.049(3) 0.055(3) 0.032(2) -0.002(2) 0.003(2) -0.022(2)
C52 0.032(2) 0.072(3) 0.029(2) -0.016(2) 0.0092(18) -0.024(2)
C53 0.027(2) 0.061(3) 0.044(3) -0.022(2) 0.0006(19) -0.006(2)
C54 0.028(2) 0.037(2) 0.031(2) -0.0117(18) -0.0035(16) -0.0035(17)
C55 0.064(4) 0.074(4) 0.059(4) -0.022(3) -0.005(3) -0.021(3)
C56 0.029(2) 0.048(3) 0.065(3) -0.021(2) -0.011(2) -0.0013(19)
C57 0.039(3) 0.061(3) 0.058(3) -0.020(3) -0.012(2) -0.006(2)
C58 0.042(3) 0.068(4) 0.074(4) -0.005(3) -0.014(3) -0.001(3)
C59 0.040(3) 0.046(3) 0.114(6) 0.001(3) -0.033(3) 0.002(2)
C60 0.035(3) 0.044(3) 0.122(6) -0.037(3) -0.033(3) 0.009(2)
C61 0.031(2) 0.058(3) 0.093(4) -0.040(3) -0.021(3) 0.009(2)
F1 0.0410(16) 0.106(3) 0.0472(17) -0.0162(17) 0.0175(13) -0.0281(17)
F2 0.0488(17) 0.0521(18) 0.073(2) -0.0054(16) 0.0110(15) 0.0008(14)
Fe 0.0159(2) 0.0186(2) 0.0216(3) -0.00521(19) -0.00275(19) -0.00546(18)
O1 0.0439(17) 0.0332(15) 0.0277(15) 0.0029(12) -0.0177(13) -0.0064(13)
O2 0.0379(17) 0.0399(17) 0.060(2) -0.0025(15) -0.0072(15) -0.0261(14)
O3 0.0404(16) 0.0298(15) 0.0296(15) -0.0042(12) -0.0147(13) -0.0030(12)
P3 0.0143(4) 0.0182(4) 0.0233(5) -0.0068(3) -0.0020(3) -0.0040(3)
P2 0.0139(4) 0.0183(4) 0.0196(4) -0.0062(3) -0.0056(3) -0.0025(3)
P1 0.0202(4) 0.0163(4) 0.0161(4) -0.0027(3) -0.0053(3) -0.0037(3)
Pt 0.01283(7) 0.01591(7) 0.02448(8) -0.00564(5) -0.00500(5) -0.00246(4)

loop_
_atom_type_symbol
_atom_type_description
_atom_type_scat_dispersion_real
_atom_type_scat_dispersion_imag
_atom_type_scat_source
C C 0.0033 0.0016 'International Tables Vol C Tables 4.2.6.8 and 6.1.1.4'
H H 0.0000 0.0000 'International Tables Vol C Tables 4.2.6.8 and 6.1.1.4'
O O 0.0106 0.0060 'International Tables Vol C Tables 4.2.6.8 and 6.1.1.4'
P P 0.1023 0.0942 'International Tables Vol C Tables 4.2.6.8 and 6.1.1.4'
Fe Fe 0.3463 0.8444 'International Tables Vol C Tables 4.2.6.8 and 6.1.1.4'
Pt Pt -1.7033 8.3905 'International Tables Vol C Tables 4.2.6.8 and 6.1.1.4'
F F 0.0171 0.0103 'International Tables Vol C Tables 4.2.6.8 and 6.1.1.4'

loop_
_geom_angle_atom_site_label_1
_geom_angle_atom_site_label_2
_geom_angle_atom_site_label_3
_geom_angle
C6 C1 C2 118.7(3)
C6 C1 P3 123.4(3)
C2 C1 P3 117.9(3)
C3 C2 C1 120.7(4)
C4 C3 C2 119.9(4)
C5 C4 C3 120.3(4)
C4 C5 C6 120.4(4)
C5 C6 C1 120.0(4)
C12 C7 C8 118.7(3)
C12 C7 P3 121.6(3)
C8 C7 P3 119.7(3)
C7 C8 C9 120.1(4)
C10 C9 C8 120.1(4)
C9 C10 C11 120.2(4)
C12 C11 C10 120.2(4)
C11 C12 C7 120.7(4)
C14 C13 C18 118.6(3)
C14 C13 P3 117.6(3)
C18 C13 P3 123.8(3)
C15 C14 C13 120.7(4)
C14 C15 C16 120.2(4)
C17 C16 C15 119.2(4)
C16 C17 C18 121.1(4)
C17 C18 C13 120.3(3)
C20 C19 C24 118.8(3)
C20 C19 P2 122.4(3)
C24 C19 P2 118.7(3)
C19 C20 C21 120.2(4)
C22 C21 C20 120.5(4)
C21 C22 C23 119.9(4)
C22 C23 C24 120.2(4)
C23 C24 C19 120.3(4)
C26 C25 C30 119.0(3)
C26 C25 P2 120.0(3)
C30 C25 P2 121.0(3)
C25 C26 C27 120.4(4)
C28 C27 C26 120.0(4)
C29 C28 C27 120.1(4)
C28 C29 C30 120.6(4)
C29 C30 C25 120.0(4)
P2 C31 P1 109.80(17)
C37 C32 C33 118.6(3)
C37 C32 P1 122.2(3)
C33 C32 P1 119.2(3)
C34 C33 C32 120.8(4)
C35 C34 C33 119.6(4)
C36 C35 C34 120.1(4)
C35 C36 C37 120.5(4)
C32 C37 C36 120.3(4)
C39 C38 C43 119.2(4)
C39 C38 P1 117.2(3)
C43 C38 P1 123.6(3)
C40 C39 C38 121.0(4)
C41 C40 C39 120.0(5)
C40 C41 C42 119.8(4)
C41 C42 C43 121.2(4)
C38 C43 C42 118.8(4)
O1 C44 Fe 178.1(3)
O2 C45 Fe 178.6(4)
O3 C46 C47 136.3(4)
O3 C46 Fe 147.2(3)
C47 C46 Fe 76.1(2)
C48 C47 C46 108.8(3)
C48 C47 C49 130.0(3)
C46 C47 C49 120.8(3)
C48 C47 Fe 72.0(2)
C46 C47 Fe 61.48(19)
C49 C47 Fe 126.4(3)
C47 C48 Pt 114.5(3)
C47 C48 Fe 70.1(2)
Pt C48 Fe 76.30(12)
C54 C49 C50 116.0(4)
C54 C49 C47 123.3(4)
C50 C49 C47 120.6(4)
C51 C50 C49 122.1(4)
C52 C51 C50 118.5(4)
C51 C52 F1 118.5(4)
C51 C52 C53 122.7(4)
F1 C52 C53 118.7(5)
C52 C53 C54 117.5(4)
F2 C54 C53 115.9(4)
F2 C54 C49 121.0(4)
C53 C54 C49 123.1(4)
C57 C56 C61 118.3(5)
C57 C56 C55 121.1(5)
C61 C56 C55 120.6(5)
C58 C57 C56 123.1(5)
C57 C58 C59 119.2(6)
C60 C59 C58 118.7(6)
C59 C60 C61 121.3(5)
C56 C61 C60 119.4(6)
C45 Fe C44 95.49(17)
C45 Fe C46 102.40(16)
C44 Fe C46 155.53(16)
C45 Fe C47 97.29(16)
C44 Fe C47 119.20(15)
C46 Fe C47 42.41(15)
C45 Fe C48 122.23(16)
C44 Fe C48 86.83(15)
C46 Fe C48 69.55(15)
C47 Fe C48 37.90(14)
C45 Fe P1 94.16(13)
C44 Fe P1 105.67(12)
C46 Fe P1 89.70(12)
C47 Fe P1 132.09(10)
C48 Fe P1 140.60(9)
C45 Fe Pt 171.66(13)
C44 Fe Pt 85.80(11)
C46 Fe Pt 74.16(10)
C47 Fe Pt 74.99(10)
C48 Fe Pt 49.53(9)
P1 Fe Pt 93.43(3)
C1 P3 C7 105.91(16)
C1 P3 C13 103.69(16)
C7 P3 C13 100.83(16)
C1 P3 Pt 115.94(11)
C7 P3 Pt 112.60(12)
C13 P3 Pt 116.23(11)
C25 P2 C19 104.00(16)
C25 P2 C31 104.12(16)
C19 P2 C31 101.56(16)
C25 P2 Pt 117.17(12)
C19 P2 Pt 123.63(11)
C31 P2 Pt 103.61(11)
C32 P1 C31 102.55(15)
C32 P1 C38 98.97(16)
C31 P1 C38 102.91(17)
C32 P1 Fe 121.08(12)
C31 P1 Fe 113.74(11)
C38 P1 Fe 115.02(13)
C48 Pt P3 104.95(10)
C48 Pt P2 150.47(10)
P3 Pt P2 104.00(3)
C48 Pt Fe 54.17(10)
P3 Pt Fe 156.55(3)
P2 Pt Fe 96.30(2)

loop_
_geom_bond_atom_site_label_1
_geom_bond_atom_site_label_2
_geom_bond_distance
C1 C6 1.393(5)
C1 C2 1.396(5)
C1 P3 1.820(3)
C2 C3 1.381(5)
C3 C4 1.382(6)
C4 C5 1.367(6)
C5 C6 1.393(5)
C7 C12 1.390(5)
C7 C8 1.391(5)
C7 P3 1.824(4)
C8 C9 1.391(6)
C9 C10 1.369(6)
C10 C11 1.376(7)
C11 C12 1.372(6)
C13 C14 1.384(5)
C13 C18 1.386(5)
C13 P3 1.832(3)
C14 C15 1.381(5)
C15 C16 1.380(6)
C16 C17 1.370(6)
C17 C18 1.374(5)
C19 C20 1.378(5)
C19 C24 1.393(5)
C19 P2 1.820(3)
C20 C21 1.392(5)
C21 C22 1.362(6)
C22 C23 1.375(6)
C23 C24 1.385(5)
C25 C26 1.387(5)
C25 C30 1.395(5)
C25 P2 1.809(3)
C26 C27 1.394(5)
C27 C28 1.378(6)
C28 C29 1.369(6)
C29 C30 1.391(5)
C31 P2 1.833(3)
C31 P1 1.835(3)
C32 C37 1.381(5)
C32 C33 1.392(5)
C32 P1 1.834(3)
C33 C34 1.389(5)
C34 C35 1.374(6)
C35 C36 1.370(6)
C36 C37 1.387(5)
C38 C39 1.378(6)
C38 C43 1.384(5)
C38 P1 1.839(4)
C39 C40 1.377(6)
C40 C41 1.363(7)
C41 C42 1.364(8)
C42 C43 1.394(6)
C44 O1 1.142(5)
C44 Fe 1.799(4)
C45 O2 1.146(4)
C45 Fe 1.763(4)
C46 O3 1.206(4)
C46 C47 1.469(5)
C46 Fe 1.914(3)
C47 C48 1.382(5)
C47 C49 1.486(5)
C47 Fe 2.115(4)
C48 Pt 2.008(3)
C48 Fe 2.139(3)
C49 C54 1.383(6)
C49 C50 1.397(6)
C50 C51 1.379(6)
C51 C52 1.352(7)
C52 F1 1.362(5)
C52 C53 1.367(7)
C53 C54 1.380(6)
C54 F2 1.321(5)
C55 C56 1.497(7)
C56 C57 1.367(7)
C56 C61 1.372(7)
C57 C58 1.367(8)
C58 C59 1.379(9)
C59 C60 1.377(9)
C60 C61 1.399(8)
Fe P1 2.1922(10)
Fe Pt 2.5636(5)
P3 Pt 2.2548(8)
P2 Pt 2.2672(8)
